data_7236837
loop_
_publ_author_name
'Zhang, Qing'
'Wang, Bo'
'Tan, Jianghong'
'Mu, Guangyuan'
'Yi, Wei'
'Lv, Xialei'
'Zhuang, Shaoqing'
'Liu, Wei'
'Wang, Lei'

_publ_section_title
;
 Optimized electron-transport material based on
 m-terphenyl-diphenylphosphine oxide with the harmonious compatibility of
 high ET and electron mobility for highly efficient OLEDs
;
_journal_issue 33
_journal_name_full 'Journal of Materials Chemistry C'
_journal_page_first 8516
_journal_paper_doi 10.1039/C7TC02459B
_journal_volume 5
_journal_year 2017
_chemical_formula_moiety 'C42 H32 P2 O2,2(H2 O)'
_chemical_formula_sum 'C42 H36 O4 P2'
_chemical_formula_weight 666.65
_chemical_name_common BpPOPB
_chemical_name_systematic BpPOPB
_space_group_crystal_system triclinic
_space_group_IT_number 2
_space_group_name_Hall '-P 1'
_space_group_name_H-M_alt 'P -1'
_atom_sites_solution_hydrogens geom
_audit_creation_method SHELXL-2014/7
_audit_update_record
;
2017-04-25 deposited with the CCDC.
2017-07-18 downloaded from the CCDC.
;
_cell_angle_alpha 101.083(2)
_cell_angle_beta 96.617(3)
_cell_angle_gamma 111.519(2)
_cell_formula_units_Z 2
_cell_length_a 9.3120(14)
_cell_length_b 10.7746(16)
_cell_length_c 19.176(3)
_cell_measurement_reflns_used 11767
_cell_measurement_temperature 293(2)
_cell_measurement_theta_max 26.3575
_cell_measurement_theta_min 2.9165
_cell_volume 1719.8(5)
_computing_structure_refinement 'SHELXL-2014/7 (Sheldrick, 2014)'
_diffrn_ambient_temperature 293(2)
_diffrn_measured_fraction_theta_full 0.986
_diffrn_measured_fraction_theta_max 0.985
_diffrn_measurement_device_type 'Bruker D8 Quest'
_diffrn_radiation_type MoK\a
_diffrn_radiation_wavelength 0.71073
_diffrn_reflns_av_R_equivalents 0.0193
_diffrn_reflns_av_unetI/netI 0.0281
_diffrn_reflns_Laue_measured_fraction_full 0.986
_diffrn_reflns_Laue_measured_fraction_max 0.985
_diffrn_reflns_limit_h_max 11
_diffrn_reflns_limit_h_min -9
_diffrn_reflns_limit_k_max 13
_diffrn_reflns_limit_k_min -13
_diffrn_reflns_limit_l_max 22
_diffrn_reflns_limit_l_min -23
_diffrn_reflns_number 11746
_diffrn_reflns_point_group_measured_fraction_full 0.986
_diffrn_reflns_point_group_measured_fraction_max 0.985
_diffrn_reflns_theta_full 25.242
_diffrn_reflns_theta_max 26.397
_diffrn_reflns_theta_min 2.841
_exptl_absorpt_coefficient_mu 0.169
_exptl_crystal_colour transparent
_exptl_crystal_density_diffrn 1.287
_exptl_crystal_description Block
_exptl_crystal_F_000 700
_refine_diff_density_max 1.071
_refine_diff_density_min -0.455
_refine_diff_density_rms 0.069
_refine_ls_extinction_method none
_refine_ls_goodness_of_fit_ref 1.091
_refine_ls_hydrogen_treatment constr
_refine_ls_matrix_type full
_refine_ls_number_parameters 433
_refine_ls_number_reflns 6956
_refine_ls_number_restraints 0
_refine_ls_restrained_S_all 1.091
_refine_ls_R_factor_all 0.0647
_refine_ls_R_factor_gt 0.0576
_refine_ls_shift/su_max 0.001
_refine_ls_shift/su_mean 0.000
_refine_ls_structure_factor_coef Fsqd
_refine_ls_weighting_details 'w=1/[\s^2^(Fo^2^)+(0.0732P)^2^+2.1673P] where P=(Fo^2^+2Fc^2^)/3'
_refine_ls_weighting_scheme calc
_refine_ls_wR_factor_gt 0.1582
_refine_ls_wR_factor_ref 0.1634
_reflns_Friedel_coverage 0.000
_reflns_number_gt 6050
_reflns_number_total 6956
_reflns_threshold_expression 'I > 2\s(I)'
_cod_data_source_file c7tc02459b2.cif
_cod_data_source_block BpPOPB
_cod_original_cell_volume 1719.8(4)
_cod_database_code 7236837
_shelx_shelxl_version_number 2014/7
_shelx_space_group_comment
;
The symmetry employed for this shelxl refinement is uniquely defined
by the following loop, which should always be used as a source of
symmetry information in preference to the above space-group names.
They are only intended as comments.
;

loop_
_space_group_symop_operation_xyz
'x, y, z'
'-x, -y, -z'

loop_
_atom_site_label
_atom_site_type_symbol
_atom_site_fract_x
_atom_site_fract_y
_atom_site_fract_z
_atom_site_U_iso_or_equiv
_atom_site_adp_type
_atom_site_occupancy
_atom_site_site_symmetry_order
_atom_site_calc_flag
_atom_site_refinement_flags_posn
_atom_site_refinement_flags_adp
_atom_site_disorder_assembly
_atom_site_disorder_group
O1 O -0.6319(2) -0.07160(18) 1.13446(10) 0.0329(4) Uani 1 1 d . . A 1
C1 C -0.7614(4) 0.1924(3) 1.26109(16) 0.0399(6) Uani 1 1 d . . A 1
H1 H -0.6650 0.2528 1.2908 0.048 Uiso 1 1 calc R U A 1
P1 P -0.59275(8) 0.07036(6) 1.17981(3) 0.02614(17) Uani 1 1 d . . A 1
C2 C -0.8998(4) 0.2018(4) 1.27663(18) 0.0467(7) Uani 1 1 d . . A 1
H2 H -0.8960 0.2699 1.3157 0.056 Uiso 1 1 calc R U A 1
P2 P 0.04440(7) 0.31128(6) 0.63020(3) 0.02320(16) Uani 1 1 d . . A 1
O2 O 0.0217(2) 0.38488(19) 0.57387(9) 0.0302(4) Uani 1 1 d . . A 1
C3 C -1.0418(4) 0.1098(4) 1.2339(2) 0.0481(8) Uani 1 1 d . . A 1
H3 H -1.1348 0.1143 1.2449 0.058 Uiso 1 1 calc R U A 1
C4 C -1.0484(4) 0.0102(3) 1.1746(2) 0.0516(8) Uani 1 1 d . . A 1
H4 H -1.1453 -0.0516 1.1458 0.062 Uiso 1 1 calc R U A 1
C5 C -0.9098(4) 0.0031(3) 1.15816(18) 0.0419(7) Uani 1 1 d . . A 1
H5 H -0.9140 -0.0627 1.1178 0.050 Uiso 1 1 calc R U A 1
C6 C -0.7660(3) 0.0931(3) 1.20131(14) 0.0300(5) Uani 1 1 d . . A 1
C7 C -0.3698(3) 0.2402(3) 1.30660(15) 0.0349(6) Uani 1 1 d . . A 1
H7 H -0.3689 0.3151 1.2891 0.042 Uiso 1 1 calc R U A 1
C8 C -0.2763(3) 0.2620(3) 1.37331(16) 0.0419(7) Uani 1 1 d . . A 1
H8 H -0.2145 0.3514 1.4008 0.050 Uiso 1 1 calc R U A 1
C9 C -0.2752(4) 0.1504(4) 1.39886(17) 0.0444(7) Uani 1 1 d . . A 1
H9 H -0.2111 0.1650 1.4431 0.053 Uiso 1 1 calc R U A 1
C10 C -0.3688(4) 0.0177(3) 1.35891(17) 0.0428(7) Uani 1 1 d . . A 1
H10 H -0.3684 -0.0568 1.3765 0.051 Uiso 1 1 calc R U A 1
C11 C -0.4637(3) -0.0047(3) 1.29247(15) 0.0336(6) Uani 1 1 d . . A 1
H11 H -0.5267 -0.0943 1.2656 0.040 Uiso 1 1 calc R U A 1
C12 C -0.4646(3) 0.1069(3) 1.26593(14) 0.0283(5) Uani 1 1 d . . A 1
C13 C -0.4929(3) 0.2006(3) 1.13504(13) 0.0266(5) Uani 1 1 d . . A 1
C14 C -0.3921(4) 0.1730(3) 1.09148(15) 0.0363(6) Uani 1 1 d . . A 1
H14 H -0.3787 0.0907 1.0870 0.044 Uiso 1 1 calc R U A 1
C15 C -0.3125(4) 0.2670(3) 1.05503(15) 0.0363(6) Uani 1 1 d . . A 1
H15 H -0.2445 0.2475 1.0271 0.044 Uiso 1 1 calc R U A 1
C16 C -0.3318(3) 0.3913(3) 1.05925(12) 0.0255(5) Uani 1 1 d . . A 1
C17 C -0.4329(4) 0.4175(3) 1.10265(16) 0.0379(6) Uani 1 1 d . . A 1
H17 H -0.4471 0.4995 1.1068 0.046 Uiso 1 1 calc R U A 1
C18 C -0.5128(4) 0.3241(3) 1.13982(16) 0.0394(7) Uani 1 1 d . . A 1
H18 H -0.5801 0.3439 1.1681 0.047 Uiso 1 1 calc R U A 1
C19 C -0.2510(3) 0.4897(3) 1.01742(13) 0.0261(5) Uani 1 1 d . . A 1
C20 C -0.2054(3) 0.4424(2) 0.95414(13) 0.0247(5) Uani 1 1 d . . A 1
H20 H -0.2226 0.3498 0.9400 0.030 Uiso 1 1 calc R U A 1
C21 C -0.1351(3) 0.5294(2) 0.91124(12) 0.0253(5) Uani 1 1 d . . A 1
C22 C -0.1105(4) 0.6687(3) 0.93374(15) 0.0376(6) Uani 1 1 d . . A 1
H22 H -0.0659 0.7288 0.9059 0.045 Uiso 1 1 calc R U A 1
C23 C -0.1524(4) 0.7172(3) 0.99739(16) 0.0427(7) Uani 1 1 d . . A 1
H23 H -0.1338 0.8102 1.0121 0.051 Uiso 1 1 calc R U A 1
C24 C -0.2215(4) 0.6292(3) 1.03925(15) 0.0366(6) Uani 1 1 d . . A 1
H24 H -0.2481 0.6634 1.0819 0.044 Uiso 1 1 calc R U A 1
C25 C -0.0902(3) 0.4745(2) 0.84334(12) 0.0234(5) Uani 1 1 d . . A 1
C26 C -0.1225(4) 0.3349(3) 0.81893(15) 0.0383(7) Uani 1 1 d . . A 1
H26 H -0.1706 0.2748 0.8462 0.046 Uiso 1 1 calc R U A 1
C27 C -0.0846(4) 0.2833(3) 0.75469(15) 0.0381(7) Uani 1 1 d . . A 1
H27 H -0.1078 0.1895 0.7396 0.046 Uiso 1 1 calc R U A 1
C28 C -0.0122(3) 0.3704(2) 0.71270(13) 0.0242(5) Uani 1 1 d . . A 1
C29 C 0.0201(3) 0.5099(3) 0.73680(14) 0.0320(6) Uani 1 1 d . . A 1
H29 H 0.0673 0.5700 0.7093 0.038 Uiso 1 1 calc R U A 1
C30 C -0.0170(3) 0.5606(3) 0.80103(14) 0.0326(6) Uani 1 1 d . . A 1
H30 H 0.0075 0.6546 0.8163 0.039 Uiso 1 1 calc R U A 1
C31 C -0.0725(3) 0.1284(3) 0.60023(12) 0.0272(5) Uani 1 1 d . . A 1
C32 C -0.0083(4) 0.0303(3) 0.59409(17) 0.0403(6) Uani 1 1 d . . A 1
H32 H 0.1003 0.0578 0.6067 0.048 Uiso 1 1 calc R U A 1
C33 C -0.1060(5) -0.1094(3) 0.56911(19) 0.0509(8) Uani 1 1 d . . A 1
H33 H -0.0623 -0.1748 0.5654 0.061 Uiso 1 1 calc R U A 1
C34 C -0.2650(4) -0.1508(3) 0.55019(17) 0.0484(8) Uani 1 1 d . . A 1
H34 H -0.3296 -0.2443 0.5340 0.058 Uiso 1 1 calc R U A 1
C35 C -0.3308(4) -0.0535(4) 0.5550(2) 0.0561(9) Uani 1 1 d . . A 1
H35 H -0.4393 -0.0817 0.5413 0.067 Uiso 1 1 calc R U A 1
C36 C -0.2347(4) 0.0851(3) 0.58016(18) 0.0453(7) Uani 1 1 d . . A 1
H36 H -0.2790 0.1500 0.5837 0.054 Uiso 1 1 calc R U A 1
C37 C 0.2495(3) 0.3410(2) 0.65626(13) 0.0265(5) Uani 1 1 d . . A 1
C38 C 0.3538(3) 0.3988(3) 0.61369(15) 0.0340(6) Uani 1 1 d . . A 1
H38 H 0.3169 0.4191 0.5720 0.041 Uiso 1 1 calc R U A 1
C39 C 0.5125(3) 0.4262(3) 0.63314(18) 0.0441(7) Uani 1 1 d . . A 1
H39 H 0.5819 0.4642 0.6043 0.053 Uiso 1 1 calc R U A 1
C40 C 0.5676(4) 0.3970(3) 0.69552(19) 0.0471(8) Uani 1 1 d . . A 1
H40 H 0.6740 0.4149 0.7083 0.057 Uiso 1 1 calc R U A 1
C41 C 0.4652(4) 0.3410(3) 0.73920(17) 0.0429(7) Uani 1 1 d . . A 1
H41 H 0.5032 0.3227 0.7814 0.051 Uiso 1 1 calc R U A 1
C42 C 0.3060(3) 0.3125(3) 0.71960(15) 0.0351(6) Uani 1 1 d . . A 1
H42 H 0.2369 0.2745 0.7485 0.042 Uiso 1 1 calc R U A 1
O3 O -0.1509(3) -0.4510(2) 0.54996(11) 0.0409(5) Uani 1 1 d . . B 2
O4 O -1.4219(3) -0.1918(3) 1.10448(16) 0.0713(8) Uani 1 1 d . . C 2

loop_
_atom_site_aniso_label
_atom_site_aniso_U_11
_atom_site_aniso_U_22
_atom_site_aniso_U_33
_atom_site_aniso_U_23
_atom_site_aniso_U_13
_atom_site_aniso_U_12
O1 0.0414(10) 0.0264(9) 0.0342(10) 0.0069(7) 0.0175(8) 0.0149(8)
C1 0.0428(16) 0.0511(17) 0.0325(14) 0.0091(12) 0.0115(12) 0.0257(14)
P1 0.0322(3) 0.0244(3) 0.0262(3) 0.0085(2) 0.0140(3) 0.0127(3)
C2 0.0555(19) 0.0590(19) 0.0438(17) 0.0174(15) 0.0242(15) 0.0368(17)
P2 0.0292(3) 0.0273(3) 0.0211(3) 0.0115(2) 0.0114(2) 0.0158(3)
O2 0.0388(10) 0.0385(10) 0.0273(9) 0.0186(8) 0.0161(7) 0.0233(8)
C3 0.0486(18) 0.0562(19) 0.066(2) 0.0337(17) 0.0342(16) 0.0349(16)
C4 0.0324(15) 0.0441(17) 0.078(2) 0.0173(16) 0.0118(15) 0.0139(13)
C5 0.0387(15) 0.0360(15) 0.0525(18) 0.0099(13) 0.0130(13) 0.0161(13)
C6 0.0353(13) 0.0317(13) 0.0327(13) 0.0161(10) 0.0175(11) 0.0173(11)
C7 0.0377(14) 0.0296(13) 0.0381(14) 0.0111(11) 0.0129(12) 0.0116(11)
C8 0.0359(15) 0.0426(16) 0.0389(15) 0.0058(13) 0.0079(12) 0.0086(13)
C9 0.0352(15) 0.062(2) 0.0374(15) 0.0166(14) 0.0075(12) 0.0193(14)
C10 0.0416(16) 0.0495(17) 0.0468(17) 0.0217(14) 0.0123(13) 0.0232(14)
C11 0.0344(14) 0.0317(13) 0.0407(15) 0.0133(11) 0.0137(11) 0.0161(11)
C12 0.0296(12) 0.0303(12) 0.0299(12) 0.0111(10) 0.0144(10) 0.0133(10)
C13 0.0329(12) 0.0280(12) 0.0239(11) 0.0099(9) 0.0138(10) 0.0137(10)
C14 0.0510(16) 0.0348(14) 0.0392(15) 0.0165(12) 0.0251(13) 0.0267(13)
C15 0.0486(16) 0.0400(14) 0.0366(14) 0.0168(12) 0.0262(12) 0.0272(13)
C16 0.0319(12) 0.0292(12) 0.0186(11) 0.0073(9) 0.0085(9) 0.0141(10)
C17 0.0565(18) 0.0308(13) 0.0403(15) 0.0150(11) 0.0275(13) 0.0247(13)
C18 0.0560(17) 0.0376(15) 0.0420(15) 0.0169(12) 0.0331(14) 0.0280(14)
C19 0.0311(12) 0.0295(12) 0.0201(11) 0.0077(9) 0.0075(9) 0.0134(10)
C20 0.0309(12) 0.0237(11) 0.0222(11) 0.0082(9) 0.0084(9) 0.0119(10)
C21 0.0290(12) 0.0268(12) 0.0211(11) 0.0082(9) 0.0074(9) 0.0106(10)
C22 0.0531(17) 0.0280(13) 0.0351(14) 0.0127(11) 0.0214(13) 0.0141(12)
C23 0.064(2) 0.0266(13) 0.0398(15) 0.0069(11) 0.0221(14) 0.0175(13)
C24 0.0505(16) 0.0334(14) 0.0285(13) 0.0053(11) 0.0185(12) 0.0177(12)
C25 0.0271(11) 0.0251(11) 0.0200(11) 0.0085(9) 0.0067(9) 0.0107(9)
C26 0.0645(19) 0.0284(13) 0.0314(14) 0.0159(11) 0.0292(13) 0.0194(13)
C27 0.0642(19) 0.0265(13) 0.0351(14) 0.0140(11) 0.0292(13) 0.0225(13)
C28 0.0280(12) 0.0280(12) 0.0229(11) 0.0106(9) 0.0109(9) 0.0144(10)
C29 0.0431(15) 0.0259(12) 0.0298(13) 0.0136(10) 0.0195(11) 0.0103(11)
C30 0.0446(15) 0.0226(12) 0.0309(13) 0.0083(10) 0.0169(11) 0.0105(11)
C31 0.0363(13) 0.0286(12) 0.0194(11) 0.0090(9) 0.0117(10) 0.0127(10)
C32 0.0413(15) 0.0332(14) 0.0489(17) 0.0099(12) 0.0099(13) 0.0174(12)
C33 0.068(2) 0.0316(15) 0.0539(19) 0.0082(14) 0.0161(16) 0.0207(15)
C34 0.059(2) 0.0334(15) 0.0382(16) 0.0000(12) 0.0220(14) 0.0034(14)
C35 0.0377(17) 0.054(2) 0.058(2) -0.0061(16) 0.0114(15) 0.0068(15)
C36 0.0367(15) 0.0439(16) 0.0514(18) 0.0017(14) 0.0092(13) 0.0168(13)
C37 0.0297(12) 0.0245(11) 0.0279(12) 0.0046(9) 0.0071(10) 0.0141(10)
C38 0.0326(13) 0.0364(14) 0.0347(14) 0.0077(11) 0.0106(11) 0.0156(11)
C39 0.0327(15) 0.0453(17) 0.0517(18) 0.0077(14) 0.0144(13) 0.0133(13)
C40 0.0315(14) 0.0453(17) 0.0563(19) -0.0049(14) -0.0036(13) 0.0187(13)
C41 0.0487(17) 0.0400(15) 0.0376(15) -0.0001(12) -0.0062(13) 0.0245(14)
C42 0.0409(15) 0.0347(14) 0.0324(13) 0.0069(11) 0.0044(11) 0.0200(12)
O3 0.0513(12) 0.0516(12) 0.0390(11) 0.0208(9) 0.0230(9) 0.0334(10)
O4 0.0473(14) 0.0741(18) 0.0779(19) -0.0108(15) -0.0032(13) 0.0274(13)

loop_
_atom_type_symbol
_atom_type_description
_atom_type_scat_dispersion_real
_atom_type_scat_dispersion_imag
_atom_type_scat_source
C C 0.0033 0.0016 'International Tables Vol C Tables 4.2.6.8 and 6.1.1.4'
H H 0.0000 0.0000 'International Tables Vol C Tables 4.2.6.8 and 6.1.1.4'
O O 0.0106 0.0060 'International Tables Vol C Tables 4.2.6.8 and 6.1.1.4'
P P 0.1023 0.0942 'International Tables Vol C Tables 4.2.6.8 and 6.1.1.4'

loop_
_geom_angle_atom_site_label_1
_geom_angle_atom_site_label_2
_geom_angle_atom_site_label_3
_geom_angle
C2 C1 C6 120.5(3)
O1 P1 C6 111.80(12)
O1 P1 C12 112.01(12)
C6 P1 C12 105.74(12)
O1 P1 C13 111.51(11)
C6 P1 C13 108.66(12)
C12 P1 C13 106.82(12)
C3 C2 C1 119.4(3)
O2 P2 C28 112.38(11)
O2 P2 C31 112.20(11)
C28 P2 C31 105.83(11)
O2 P2 C37 111.22(11)
C28 P2 C37 105.55(11)
C31 P2 C37 109.29(12)
C2 C3 C4 120.7(3)
C3 C4 C5 119.7(3)
C6 C5 C4 120.4(3)
C5 C6 C1 119.2(3)
C5 C6 P1 117.7(2)
C1 C6 P1 123.0(2)
C8 C7 C12 120.2(3)
C9 C8 C7 119.9(3)
C10 C9 C8 120.3(3)
C9 C10 C11 120.1(3)
C10 C11 C12 120.1(3)
C7 C12 C11 119.4(3)
C7 C12 P1 122.8(2)
C11 C12 P1 117.8(2)
C18 C13 C14 118.5(2)
C18 C13 P1 124.38(19)
C14 C13 P1 117.10(19)
C15 C14 C13 120.6(2)
C14 C15 C16 121.5(2)
C17 C16 C15 117.5(2)
C17 C16 C19 121.2(2)
C15 C16 C19 121.3(2)
C18 C17 C16 121.5(2)
C17 C18 C13 120.5(2)
C24 C19 C20 118.5(2)
C24 C19 C16 121.4(2)
C20 C19 C16 120.1(2)
C19 C20 C21 122.4(2)
C20 C21 C22 117.7(2)
C20 C21 C25 120.8(2)
C22 C21 C25 121.5(2)
C23 C22 C21 120.4(2)
C24 C23 C22 120.9(3)
C23 C24 C19 120.0(2)
C26 C25 C30 117.2(2)
C26 C25 C21 121.5(2)
C30 C25 C21 121.3(2)
C27 C26 C25 121.5(2)
C26 C27 C28 120.7(2)
C29 C28 C27 118.0(2)
C29 C28 P2 118.94(18)
C27 C28 P2 123.07(19)
C30 C29 C28 120.9(2)
C29 C30 C25 121.6(2)
C32 C31 C36 118.9(3)
C32 C31 P2 123.4(2)
C36 C31 P2 117.7(2)
C31 C32 C33 120.2(3)
C34 C33 C32 120.4(3)
C33 C34 C35 120.0(3)
C36 C35 C34 119.8(3)
C35 C36 C31 120.7(3)
C38 C37 C42 119.6(2)
C38 C37 P2 118.8(2)
C42 C37 P2 121.5(2)
C39 C38 C37 120.3(3)
C40 C39 C38 119.8(3)
C39 C40 C41 120.6(3)
C42 C41 C40 119.7(3)
C41 C42 C37 120.0(3)

loop_
_geom_bond_atom_site_label_1
_geom_bond_atom_site_label_2
_geom_bond_distance
O1 P1 1.4950(18)
C1 C2 1.390(4)
C1 C6 1.395(4)
P1 C6 1.799(3)
P1 C12 1.805(3)
P1 C13 1.806(3)
C2 C3 1.371(5)
P2 O2 1.4967(17)
P2 C28 1.799(2)
P2 C31 1.801(3)
P2 C37 1.808(3)
C3 C4 1.384(5)
C4 C5 1.388(4)
C5 C6 1.379(4)
C7 C8 1.388(4)
C7 C12 1.390(4)
C8 C9 1.386(5)
C9 C10 1.379(5)
C10 C11 1.388(4)
C11 C12 1.395(4)
C13 C18 1.397(4)
C13 C14 1.398(3)
C14 C15 1.380(4)
C15 C16 1.404(4)
C16 C17 1.394(4)
C16 C19 1.487(3)
C17 C18 1.386(4)
C19 C24 1.393(4)
C19 C20 1.397(3)
C20 C21 1.398(3)
C21 C22 1.403(4)
C21 C25 1.493(3)
C22 C23 1.389(4)
C23 C24 1.386(4)
C25 C26 1.391(3)
C25 C30 1.392(3)
C26 C27 1.390(4)
C27 C28 1.391(3)
C28 C29 1.390(3)
C29 C30 1.383(4)
C31 C32 1.386(4)
C31 C36 1.388(4)
C32 C33 1.393(4)
C33 C34 1.361(5)
C34 C35 1.389(5)
C35 C36 1.381(5)
C37 C38 1.389(4)
C37 C42 1.401(4)
C38 C39 1.387(4)
C39 C40 1.384(5)
C40 C41 1.389(5)
C41 C42 1.388(4)
